data_7049127
loop_
_publ_author_name
'Vijayakanth, Thangavel'
'Pandey, Richa'
'Kulkarni, Priyangi'
'Praveenkumar, Balu'
'Kabra, Dinesh'
'Boomishankar, Ramamoorthy'

_publ_section_title
;
 Hydrogen-bonded organo-amino phosphonium halides: dielectric,
 piezoelectric and possible ferroelectric properties.
;
_journal_issue 21
_journal_name_full 'Dalton transactions (Cambridge, England : 2003)'
_journal_page_first 7331
_journal_page_last 7336
_journal_paper_doi 10.1039/c8dt04498h
_journal_volume 48
_journal_year 2019
_chemical_formula_sum 'C18 H26 I N2 P'
_chemical_formula_weight 428.28
_space_group_crystal_system monoclinic
_space_group_IT_number 4
_space_group_name_Hall 'P 2yb'
_space_group_name_H-M_alt 'P 1 21 1'
_symmetry_space_group_name_Hall 'P 2yb'
_symmetry_space_group_name_H-M 'P 1 21 1'
_atom_sites_solution_hydrogens geom
_audit_creation_method SHELXL-2014/7
_audit_update_record
;
2019-01-21 deposited with the CCDC.    2019-02-21 downloaded from the CCDC.
;
_cell_angle_alpha 90
_cell_angle_beta 92.161(3)
_cell_angle_gamma 90
_cell_formula_units_Z 4
_cell_length_a 9.6471(13)
_cell_length_b 15.345(2)
_cell_length_c 13.770(2)
_cell_measurement_reflns_used 7992
_cell_measurement_temperature 373(2)
_cell_measurement_theta_max 21.53
_cell_measurement_theta_min 2.49
_cell_volume 2037.0(5)
_computing_cell_refinement 'Bruker SAINT'
_computing_data_collection 'Bruker APEX2'
_computing_data_reduction 'Bruker SAINT'
_computing_molecular_graphics 'Bruker SHELXTL'
_computing_publication_material 'Bruker SHELXTL'
_computing_structure_refinement 'SHELXL-2014 (Sheldrick 2014)'
_computing_structure_solution 'SHELXS-97 (Sheldrick 2008)'
_diffrn_ambient_temperature 373(2)
_diffrn_measured_fraction_theta_full 0.999
_diffrn_measured_fraction_theta_max 1.000
_diffrn_measurement_device_type 'Bruker APEX-II CCD'
_diffrn_measurement_method 'Omega and phi scans'
_diffrn_radiation_type MoK\a
_diffrn_radiation_wavelength 0.71073
_diffrn_reflns_av_R_equivalents 0.0701
_diffrn_reflns_av_unetI/netI 0.0658
_diffrn_reflns_Laue_measured_fraction_full 0.999
_diffrn_reflns_Laue_measured_fraction_max 1.000
_diffrn_reflns_limit_h_max 12
_diffrn_reflns_limit_h_min -12
_diffrn_reflns_limit_k_max 19
_diffrn_reflns_limit_k_min -15
_diffrn_reflns_limit_l_max 17
_diffrn_reflns_limit_l_min -14
_diffrn_reflns_number 36632
_diffrn_reflns_point_group_measured_fraction_full 0.902
_diffrn_reflns_point_group_measured_fraction_max 0.886
_diffrn_reflns_theta_full 25.242
_diffrn_reflns_theta_max 27.483
_diffrn_reflns_theta_min 2.113
_diffrn_source 'fine-focus sealed tube'
_exptl_absorpt_coefficient_mu 1.650
_exptl_absorpt_correction_T_max 0.7456
_exptl_absorpt_correction_T_min 0.6818
_exptl_absorpt_correction_type multi-scan
_exptl_absorpt_process_details SADABS
_exptl_crystal_colour colorless
_exptl_crystal_density_diffrn 1.396
_exptl_crystal_density_method 'not measured'
_exptl_crystal_description block
_exptl_crystal_F_000 864
_exptl_crystal_size_max 0.15
_exptl_crystal_size_mid 0.11
_exptl_crystal_size_min 0.07
_refine_diff_density_max 0.525
_refine_diff_density_min -0.638
_refine_diff_density_rms 0.059
_refine_ls_abs_structure_details
;
 Flack x determined using 1760 quotients [(I+)-(I-)]/[(I+)+(I-)]
 (Parsons, Flack and Wagner, Acta Cryst. B69 (2013) 249-259).
;
_refine_ls_abs_structure_Flack -0.003(19)
_refine_ls_extinction_method none
_refine_ls_goodness_of_fit_ref 1.020
_refine_ls_hydrogen_treatment constr
_refine_ls_matrix_type full
_refine_ls_number_parameters 357
_refine_ls_number_reflns 8293
_refine_ls_number_restraints 1
_refine_ls_restrained_S_all 1.020
_refine_ls_R_factor_all 0.0756
_refine_ls_R_factor_gt 0.0432
_refine_ls_shift/su_max 0.001
_refine_ls_shift/su_mean 0.000
_refine_ls_structure_factor_coef Fsqd
_refine_ls_weighting_details 'w=1/[\s^2^(Fo^2^)+(0.0405P)^2^+0.2903P] where P=(Fo^2^+2Fc^2^)/3'
_refine_ls_weighting_scheme calc
_refine_ls_wR_factor_gt 0.0919
_refine_ls_wR_factor_ref 0.1063
_reflns_Friedel_coverage 0.708
_reflns_Friedel_fraction_full 0.796
_reflns_Friedel_fraction_max 0.763
_reflns_number_gt 5591
_reflns_number_total 8293
_reflns_threshold_expression 'I > 2\s(I)'
_cod_data_source_file c8dt04498h2.cif
_cod_data_source_block TRI_a_CCDC3
_cod_depositor_comments 'Adding full bibliography for 7049122--7049129.cif.'
_cod_original_cell_volume 2037.1(5)
_cod_database_code 7049127
_shelx_shelxl_version_number 2014/7
_shelx_space_group_comment
;
The symmetry employed for this shelxl refinement is uniquely defined
by the following loop, which should always be used as a source of
symmetry information in preference to the above space-group names.
They are only intended as comments.
;

loop_
_space_group_symop_operation_xyz
'x, y, z'
'-x, y+1/2, -z'

loop_
_atom_site_label
_atom_site_type_symbol
_atom_site_fract_x
_atom_site_fract_y
_atom_site_fract_z
_atom_site_U_iso_or_equiv
_atom_site_adp_type
_atom_site_occupancy
_atom_site_site_symmetry_order
_atom_site_calc_flag
_atom_site_refinement_flags_posn
_atom_site_refinement_flags_adp
P1 P 0.50547(18) 0.47188(11) 0.97566(12) 0.0494(4) Uani 1 1 d . .
P2 P 0.09958(17) 0.55599(13) 0.47529(11) 0.0491(4) Uani 1 1 d . .
I1 I 0.58887(5) 0.56602(4) 0.48145(4) 0.0836(2) Uani 1 1 d . .
I2 I 0.81019(5) 0.24623(4) 0.05343(4) 0.08009(19) Uani 1 1 d . .
C1 C 0.5676(8) 0.4628(5) 1.1698(5) 0.0629(18) Uani 1 1 d . .
H1 H 0.5282 0.5215 1.1639 0.076 Uiso 1 1 calc R U
C2 C 0.7125(12) 0.4707(12) 1.2091(8) 0.140(6) Uani 1 1 d . .
H2A H 0.7558 0.4144 1.2098 0.210 Uiso 1 1 calc R U
H2B H 0.7122 0.4934 1.2741 0.210 Uiso 1 1 calc R U
H2C H 0.7631 0.5095 1.1688 0.210 Uiso 1 1 calc R U
C3 C 0.4819(12) 0.4116(8) 1.2386(6) 0.108(4) Uani 1 1 d . .
H3A H 0.3869 0.4111 1.2151 0.163 Uiso 1 1 calc R U
H3B H 0.4879 0.4381 1.3017 0.163 Uiso 1 1 calc R U
H3C H 0.5160 0.3529 1.2428 0.163 Uiso 1 1 calc R U
C4 C 0.2282(8) 0.4526(6) 0.9939(7) 0.080(2) Uani 1 1 d . .
H4 H 0.2604 0.3933 1.0085 0.096 Uiso 1 1 calc R U
C5 C 0.1395(11) 0.4822(9) 1.0768(8) 0.113(4) Uani 1 1 d . .
H5A H 0.0477 0.4585 1.0678 0.170 Uiso 1 1 calc R U
H5B H 0.1346 0.5446 1.0774 0.170 Uiso 1 1 calc R U
H5C H 0.1800 0.4619 1.1374 0.170 Uiso 1 1 calc R U
C6 C 0.1490(10) 0.4501(8) 0.9001(9) 0.113(4) Uani 1 1 d . .
H6A H 0.2029 0.4213 0.8525 0.169 Uiso 1 1 calc R U
H6B H 0.1286 0.5085 0.8790 0.169 Uiso 1 1 calc R U
H6C H 0.0639 0.4189 0.9078 0.169 Uiso 1 1 calc R U
C7 C 0.2284(9) 0.6710(7) 0.5985(7) 0.088(3) Uani 1 1 d . .
H7 H 0.1326 0.6833 0.6156 0.106 Uiso 1 1 calc R U
C8 C 0.3145(15) 0.6521(10) 0.6919(7) 0.137(5) Uani 1 1 d . .
H8A H 0.4051 0.6324 0.6756 0.205 Uiso 1 1 calc R U
H8B H 0.2695 0.6078 0.7285 0.205 Uiso 1 1 calc R U
H8C H 0.3228 0.7044 0.7301 0.205 Uiso 1 1 calc R U
C9 C 0.2846(15) 0.7491(10) 0.5464(9) 0.134(4) Uani 1 1 d . .
H9A H 0.3808 0.7398 0.5341 0.201 Uiso 1 1 calc R U
H9B H 0.2752 0.8000 0.5860 0.201 Uiso 1 1 calc R U
H9C H 0.2336 0.7571 0.4859 0.201 Uiso 1 1 calc R U
C10 C -0.0327(9) 0.4967(6) 0.6314(6) 0.073(2) Uani 1 1 d . .
H10 H 0.0638 0.4872 0.6536 0.087 Uiso 1 1 calc R U
C11 C -0.0973(12) 0.4100(7) 0.6106(9) 0.112(4) Uani 1 1 d . .
H11A H -0.0455 0.3801 0.5627 0.168 Uiso 1 1 calc R U
H11B H -0.1912 0.4180 0.5867 0.168 Uiso 1 1 calc R U
H11C H -0.0967 0.3761 0.6693 0.168 Uiso 1 1 calc R U
C12 C -0.1063(10) 0.5452(7) 0.7108(6) 0.095(3) Uani 1 1 d . .
H12A H -0.0545 0.5965 0.7287 0.143 Uiso 1 1 calc R U
H12B H -0.1132 0.5081 0.7665 0.143 Uiso 1 1 calc R U
H12C H -0.1976 0.5616 0.6874 0.143 Uiso 1 1 calc R U
N1 N 0.5602(6) 0.4216(4) 1.0722(4) 0.0556(14) Uani 1 1 d . .
H1A H 0.5865 0.3683 1.0670 0.067 Uiso 1 1 calc R U
C1P C 0.5115(5) 0.3944(3) 0.8791(3) 0.0566(17) Uani 1 1 d G .
C2P C 0.4857(6) 0.3066(3) 0.8951(3) 0.072(2) Uani 1 1 d G .
H2P H 0.4719 0.2866 0.9578 0.087 Uiso 1 1 calc R U
C3P C 0.4803(6) 0.2486(3) 0.8175(4) 0.088(2) Uani 1 1 d G .
H3P H 0.4630 0.1899 0.8282 0.106 Uiso 1 1 calc R U
C4P C 0.5009(6) 0.2785(4) 0.7238(3) 0.093(3) Uani 1 1 d G .
H4P H 0.4973 0.2397 0.6719 0.111 Uiso 1 1 calc R U
C5P C 0.5267(6) 0.3664(4) 0.7078(3) 0.081(2) Uani 1 1 d G .
H5P H 0.5405 0.3864 0.6451 0.097 Uiso 1 1 calc R U
C6P C 0.5320(6) 0.4243(3) 0.7854(3) 0.072(2) Uani 1 1 d G .
H6P H 0.5493 0.4831 0.7747 0.086 Uiso 1 1 calc R U
N2 N 0.3508(6) 0.5088(4) 0.9884(4) 0.0617(15) Uani 1 1 d . .
H2 H 0.3396 0.5643 0.9922 0.074 Uiso 1 1 calc R U
C7P C 0.6092(4) 0.5631(3) 0.9471(4) 0.0528(15) Uani 1 1 d G .
C8P C 0.7495(4) 0.5582(3) 0.9735(4) 0.076(2) Uani 1 1 d G .
H8P H 0.7847 0.5089 1.0051 0.091 Uiso 1 1 calc R U
C9P C 0.8373(4) 0.6270(4) 0.9527(5) 0.091(3) Uani 1 1 d G .
H9P H 0.9311 0.6238 0.9704 0.109 Uiso 1 1 calc R U
C10P C 0.7847(6) 0.7007(3) 0.9056(5) 0.082(3) Uani 1 1 d G .
H10P H 0.8434 0.7468 0.8917 0.099 Uiso 1 1 calc R U
C11P C 0.6444(6) 0.7056(3) 0.8792(4) 0.091(3) Uani 1 1 d G .
H11P H 0.6093 0.7548 0.8476 0.110 Uiso 1 1 calc R U
C12P C 0.5567(4) 0.6367(3) 0.9000(4) 0.070(2) Uani 1 1 d G .
H12P H 0.4628 0.6400 0.8823 0.084 Uiso 1 1 calc R U
N3 N 0.2294(6) 0.5922(4) 0.5384(4) 0.0598(15) Uani 1 1 d . .
H3 H 0.3057 0.5632 0.5370 0.072 Uiso 1 1 calc R U
C13P C 0.1495(5) 0.4513(3) 0.4321(3) 0.0555(17) Uani 1 1 d G .
C14P C 0.2519(5) 0.4026(4) 0.4806(4) 0.076(2) Uani 1 1 d G .
H14P H 0.3028 0.4269 0.5326 0.091 Uiso 1 1 calc R U
C15P C 0.2782(6) 0.3177(3) 0.4515(5) 0.096(3) Uani 1 1 d G .
H15P H 0.3468 0.2851 0.4840 0.115 Uiso 1 1 calc R U
C16P C 0.2021(7) 0.2815(3) 0.3739(5) 0.110(4) Uani 1 1 d G .
H16P H 0.2197 0.2246 0.3544 0.132 Uiso 1 1 calc R U
C17P C 0.0997(7) 0.3302(4) 0.3253(4) 0.092(3) Uani 1 1 d G .
H17P H 0.0488 0.3059 0.2734 0.110 Uiso 1 1 calc R U
C18P C 0.0734(5) 0.4151(4) 0.3544(3) 0.076(2) Uani 1 1 d G .
H18P H 0.0049 0.4477 0.3220 0.091 Uiso 1 1 calc R U
N4 N -0.0326(5) 0.5511(4) 0.5433(4) 0.0557(14) Uani 1 1 d . .
H4A H -0.1053 0.5811 0.5277 0.067 Uiso 1 1 calc R U
C19P C 0.0527(5) 0.6218(3) 0.3735(3) 0.0513(16) Uani 1 1 d G .
C20P C 0.1582(4) 0.6385(4) 0.3100(4) 0.085(3) Uani 1 1 d G .
H20P H 0.2469 0.6168 0.3233 0.102 Uiso 1 1 calc R U
C21P C 0.1310(6) 0.6876(5) 0.2266(4) 0.093(3) Uani 1 1 d G .
H21P H 0.2015 0.6987 0.1841 0.112 Uiso 1 1 calc R U
C22P C -0.0016(7) 0.7200(4) 0.2067(3) 0.096(3) Uani 1 1 d G .
H22P H -0.0198 0.7528 0.1509 0.115 Uiso 1 1 calc R U
C23P C -0.1070(5) 0.7033(5) 0.2703(5) 0.117(4) Uani 1 1 d G .
H23P H -0.1957 0.7250 0.2570 0.140 Uiso 1 1 calc R U
C24P C -0.0799(4) 0.6542(4) 0.3537(4) 0.092(3) Uani 1 1 d G .
H24P H -0.1504 0.6431 0.3962 0.110 Uiso 1 1 calc R U

loop_
_atom_site_aniso_label
_atom_site_aniso_U_11
_atom_site_aniso_U_22
_atom_site_aniso_U_33
_atom_site_aniso_U_23
_atom_site_aniso_U_13
_atom_site_aniso_U_12
P1 0.0473(10) 0.0462(9) 0.0544(10) -0.0020(8) -0.0016(8) 0.0036(7)
P2 0.0423(8) 0.0551(10) 0.0499(8) -0.0028(8) 0.0029(7) 0.0008(7)
I1 0.0480(3) 0.0986(4) 0.1049(4) -0.0143(4) 0.0096(3) -0.0066(3)
I2 0.0631(3) 0.0903(4) 0.0874(3) -0.0050(3) 0.0099(2) 0.0219(3)
C1 0.078(5) 0.056(4) 0.054(4) -0.008(4) -0.006(3) -0.004(4)
C2 0.106(9) 0.224(17) 0.088(7) -0.054(9) -0.021(6) -0.020(10)
C3 0.129(9) 0.131(9) 0.065(5) -0.012(6) 0.007(5) -0.047(7)
C4 0.052(5) 0.059(5) 0.129(7) 0.004(5) 0.016(5) -0.002(4)
C5 0.072(6) 0.142(11) 0.129(8) 0.022(8) 0.032(6) 0.004(6)
C6 0.068(6) 0.117(9) 0.150(10) -0.040(8) -0.029(6) -0.011(6)
C7 0.063(5) 0.095(7) 0.107(7) -0.045(6) 0.005(5) 0.001(5)
C8 0.188(13) 0.149(12) 0.071(6) -0.041(7) -0.016(7) -0.035(10)
C9 0.176(12) 0.076(7) 0.147(10) -0.017(8) -0.033(9) -0.014(8)
C10 0.066(5) 0.078(6) 0.075(5) 0.032(4) 0.012(4) 0.015(4)
C11 0.114(8) 0.075(7) 0.149(10) 0.034(7) 0.043(7) -0.003(6)
C12 0.095(7) 0.123(9) 0.070(5) 0.006(6) 0.024(5) 0.007(6)
N1 0.074(4) 0.043(3) 0.049(3) -0.001(3) -0.003(3) 0.005(3)
C1P 0.050(4) 0.062(5) 0.057(4) 0.001(4) -0.002(3) 0.008(3)
C2P 0.099(6) 0.048(4) 0.068(5) -0.005(4) -0.011(4) 0.004(4)
C3P 0.094(6) 0.069(5) 0.101(6) -0.019(6) -0.018(5) 0.007(5)
C4P 0.084(6) 0.105(8) 0.090(7) -0.047(6) 0.001(5) 0.008(5)
C5P 0.085(6) 0.093(7) 0.064(5) -0.011(5) 0.010(4) 0.007(5)
C6P 0.070(5) 0.082(5) 0.063(4) -0.006(4) 0.003(4) -0.005(4)
N2 0.049(3) 0.048(3) 0.089(4) 0.002(3) 0.009(3) 0.006(3)
C7P 0.048(4) 0.050(4) 0.061(4) -0.004(4) 0.003(3) 0.005(3)
C8P 0.051(4) 0.082(5) 0.094(5) 0.022(5) -0.001(4) 0.011(4)
C9P 0.061(5) 0.109(8) 0.105(7) -0.006(6) 0.004(5) -0.023(5)
C10P 0.073(6) 0.068(5) 0.107(7) -0.009(5) 0.027(5) -0.011(4)
C11P 0.104(8) 0.051(5) 0.122(8) 0.020(5) 0.029(6) 0.010(5)
C12P 0.064(5) 0.065(5) 0.083(5) 0.014(4) 0.004(4) 0.007(4)
N3 0.045(3) 0.067(4) 0.066(3) -0.017(3) -0.005(3) 0.007(3)
C13P 0.053(4) 0.055(4) 0.059(4) -0.007(3) 0.008(3) -0.002(3)
C14P 0.068(5) 0.066(5) 0.094(6) -0.004(5) -0.004(4) 0.013(4)
C15P 0.095(7) 0.062(6) 0.132(8) 0.002(6) 0.007(6) 0.020(5)
C16P 0.138(10) 0.057(6) 0.138(9) -0.020(6) 0.043(8) -0.012(6)
C17P 0.115(8) 0.070(6) 0.091(6) -0.023(5) 0.005(6) -0.008(6)
C18P 0.087(6) 0.074(6) 0.067(5) -0.008(4) -0.003(4) -0.003(5)
N4 0.041(3) 0.068(4) 0.059(3) 0.013(3) 0.004(2) 0.001(3)
C19P 0.052(4) 0.051(4) 0.051(4) 0.002(3) 0.002(3) 0.003(3)
C20P 0.069(5) 0.119(8) 0.068(5) 0.016(5) 0.025(4) 0.009(5)
C21P 0.115(8) 0.102(7) 0.064(5) 0.010(5) 0.025(5) 0.012(6)
C22P 0.119(8) 0.100(8) 0.067(5) 0.017(5) -0.012(5) -0.007(6)
C23P 0.077(7) 0.141(10) 0.130(8) 0.074(8) -0.015(6) 0.017(6)
C24P 0.058(5) 0.113(8) 0.105(7) 0.044(6) 0.007(5) 0.002(5)

loop_
_atom_type_symbol
_atom_type_description
_atom_type_scat_dispersion_real
_atom_type_scat_dispersion_imag
_atom_type_scat_source
C C 0.0033 0.0016 'International Tables Vol C Tables 4.2.6.8 and 6.1.1.4'
H H 0.0000 0.0000 'International Tables Vol C Tables 4.2.6.8 and 6.1.1.4'
I I -0.4742 1.8119 'International Tables Vol C Tables 4.2.6.8 and 6.1.1.4'
N N 0.0061 0.0033 'International Tables Vol C Tables 4.2.6.8 and 6.1.1.4'
P P 0.1023 0.0942 'International Tables Vol C Tables 4.2.6.8 and 6.1.1.4'

loop_
_geom_angle_atom_site_label_1
_geom_angle_atom_site_label_2
_geom_angle_atom_site_label_3
_geom_angle
N1 P1 N2 110.8(3)
N1 P1 C7P 113.0(3)
N2 P1 C7P 106.2(3)
N1 P1 C1P 106.1(3)
N2 P1 C1P 111.8(3)
C7P P1 C1P 109.0(2)
N3 P2 N4 108.7(3)
N3 P2 C19P 113.8(3)
N4 P2 C19P 107.6(3)
N3 P2 C13P 106.1(3)
N4 P2 C13P 112.4(3)
C19P P2 C13P 108.3(2)
N1 C1 C2 112.2(7)
N1 C1 C3 109.9(7)
C2 C1 C3 110.3(8)
N1 C1 H1 108.2
C2 C1 H1 108.2
C3 C1 H1 108.2
C1 C2 H2A 109.5
C1 C2 H2B 109.5
H2A C2 H2B 109.5
C1 C2 H2C 109.5
H2A C2 H2C 109.5
H2B C2 H2C 109.5
C1 C3 H3A 109.5
C1 C3 H3B 109.5
H3A C3 H3B 109.5
C1 C3 H3C 109.5
H3A C3 H3C 109.5
H3B C3 H3C 109.5
N2 C4 C6 111.2(8)
N2 C4 C5 109.9(8)
C6 C4 C5 112.1(8)
N2 C4 H4 107.8
C6 C4 H4 107.8
C5 C4 H4 107.8
C4 C5 H5A 109.5
C4 C5 H5B 109.5
H5A C5 H5B 109.5
C4 C5 H5C 109.5
H5A C5 H5C 109.5
H5B C5 H5C 109.5
C4 C6 H6A 109.5
C4 C6 H6B 109.5
H6A C6 H6B 109.5
C4 C6 H6C 109.5
H6A C6 H6C 109.5
H6B C6 H6C 109.5
N3 C7 C9 112.1(8)
N3 C7 C8 107.6(9)
C9 C7 C8 110.9(9)
N3 C7 H7 108.7
C9 C7 H7 108.7
C8 C7 H7 108.7
C7 C8 H8A 109.5
C7 C8 H8B 109.5
H8A C8 H8B 109.5
C7 C8 H8C 109.5
H8A C8 H8C 109.5
H8B C8 H8C 109.5
C7 C9 H9A 109.5
C7 C9 H9B 109.5
H9A C9 H9B 109.5
C7 C9 H9C 109.5
H9A C9 H9C 109.5
H9B C9 H9C 109.5
N4 C10 C11 111.2(8)
N4 C10 C12 109.3(7)
C11 C10 C12 111.8(8)
N4 C10 H10 108.2
C11 C10 H10 108.2
C12 C10 H10 108.2
C10 C11 H11A 109.5
C10 C11 H11B 109.5
H11A C11 H11B 109.5
C10 C11 H11C 109.5
H11A C11 H11C 109.5
H11B C11 H11C 109.5
C10 C12 H12A 109.5
C10 C12 H12B 109.5
H12A C12 H12B 109.5
C10 C12 H12C 109.5
H12A C12 H12C 109.5
H12B C12 H12C 109.5
C1 N1 P1 123.1(5)
C1 N1 H1A 118.4
P1 N1 H1A 118.4
C2P C1P C6P 120.0
C2P C1P P1 121.1(3)
C6P C1P P1 118.8(3)
C3P C2P C1P 120.0
C3P C2P H2P 120.0
C1P C2P H2P 120.0
C4P C3P C2P 120.0
C4P C3P H3P 120.0
C2P C3P H3P 120.0
C5P C4P C3P 120.0
C5P C4P H4P 120.0
C3P C4P H4P 120.0
C4P C5P C6P 120.0
C4P C5P H5P 120.0
C6P C5P H5P 120.0
C5P C6P C1P 120.0
C5P C6P H6P 120.0
C1P C6P H6P 120.0
C4 N2 P1 123.4(5)
C4 N2 H2 118.3
P1 N2 H2 118.3
C8P C7P C12P 120.0
C8P C7P P1 116.9(3)
C12P C7P P1 123.1(3)
C7P C8P C9P 120.0
C7P C8P H8P 120.0
C9P C8P H8P 120.0
C10P C9P C8P 120.0
C10P C9P H9P 120.0
C8P C9P H9P 120.0
C9P C10P C11P 120.0
C9P C10P H10P 120.0
C11P C10P H10P 120.0
C12P C11P C10P 120.0
C12P C11P H11P 120.0
C10P C11P H11P 120.0
C11P C12P C7P 120.0
C11P C12P H12P 120.0
C7P C12P H12P 120.0
C7 N3 P2 124.9(5)
C7 N3 H3 117.6
P2 N3 H3 117.6
C14P C13P C18P 120.0
C14P C13P P2 121.3(3)
C18P C13P P2 118.3(3)
C15P C14P C13P 120.0
C15P C14P H14P 120.0
C13P C14P H14P 120.0
C14P C15P C16P 120.0
C14P C15P H15P 120.0
C16P C15P H15P 120.0
C15P C16P C17P 120.0
C15P C16P H16P 120.0
C17P C16P H16P 120.0
C18P C17P C16P 120.0
C18P C17P H17P 120.0
C16P C17P H17P 120.0
C17P C18P C13P 120.0
C17P C18P H18P 120.0
C13P C18P H18P 120.0
C10 N4 P2 122.0(5)
C10 N4 H4A 119.0
P2 N4 H4A 119.0
C20P C19P C24P 120.0
C20P C19P P2 115.6(3)
C24P C19P P2 124.4(3)
C19P C20P C21P 120.0
C19P C20P H20P 120.0
C21P C20P H20P 120.0
C22P C21P C20P 120.0
C22P C21P H21P 120.0
C20P C21P H21P 120.0
C21P C22P C23P 120.0
C21P C22P H22P 120.0
C23P C22P H22P 120.0
C24P C23P C22P 120.0
C24P C23P H23P 120.0
C22P C23P H23P 120.0
C23P C24P C19P 120.0
C23P C24P H24P 120.0
C19P C24P H24P 120.0

loop_
_geom_bond_atom_site_label_1
_geom_bond_atom_site_label_2
_geom_bond_distance
P1 N1 1.609(6)
P1 N2 1.611(6)
P1 C7P 1.773(4)
P1 C1P 1.786(4)
P2 N3 1.597(6)
P2 N4 1.613(5)
P2 C19P 1.772(4)
P2 C13P 1.785(4)
C1 N1 1.485(9)
C1 C2 1.485(13)
C1 C3 1.502(12)
C1 H1 0.9800
C2 H2A 0.9600
C2 H2B 0.9600
C2 H2C 0.9600
C3 H3A 0.9600
C3 H3B 0.9600
C3 H3C 0.9600
C4 N2 1.468(10)
C4 C6 1.476(14)
C4 C5 1.521(14)
C4 H4 0.9800
C5 H5A 0.9600
C5 H5B 0.9600
C5 H5C 0.9600
C6 H6A 0.9600
C6 H6B 0.9600
C6 H6C 0.9600
C7 N3 1.467(10)
C7 C9 1.507(18)
C7 C8 1.532(14)
C7 H7 0.9800
C8 H8A 0.9600
C8 H8B 0.9600
C8 H8C 0.9600
C9 H9A 0.9600
C9 H9B 0.9600
C9 H9C 0.9600
C10 N4 1.471(9)
C10 C11 1.493(14)
C10 C12 1.520(12)
C10 H10 0.9800
C11 H11A 0.9600
C11 H11B 0.9600
C11 H11C 0.9600
C12 H12A 0.9600
C12 H12B 0.9600
C12 H12C 0.9600
N1 H1A 0.8600
C1P C2P 1.3900
C1P C6P 1.3900
C2P C3P 1.3900
C2P H2P 0.9300
C3P C4P 1.3900
C3P H3P 0.9300
C4P C5P 1.3900
C4P H4P 0.9300
C5P C6P 1.3900
C5P H5P 0.9300
C6P H6P 0.9300
N2 H2 0.8600
C7P C8P 1.3900
C7P C12P 1.3900
C8P C9P 1.3900
C8P H8P 0.9300
C9P C10P 1.3900
C9P H9P 0.9300
C10P C11P 1.3900
C10P H10P 0.9300
C11P C12P 1.3900
C11P H11P 0.9300
C12P H12P 0.9300
N3 H3 0.8600
C13P C14P 1.3900
C13P C18P 1.3900
C14P C15P 1.3900
C14P H14P 0.9300
C15P C16P 1.3900
C15P H15P 0.9300
C16P C17P 1.3900
C16P H16P 0.9300
C17P C18P 1.3900
C17P H17P 0.9300
C18P H18P 0.9300
N4 H4A 0.8600
C19P C20P 1.3900
C19P C24P 1.3900
C20P C21P 1.3900
C20P H20P 0.9300
C21P C22P 1.3900
C21P H21P 0.9300
C22P C23P 1.3900
C22P H22P 0.9300
C23P C24P 1.3900
C23P H23P 0.9300
C24P H24P 0.9300

loop_
_geom_hbond_atom_site_label_D
_geom_hbond_atom_site_label_H
_geom_hbond_atom_site_label_A
_geom_hbond_distance_DH
_geom_hbond_distance_HA
_geom_hbond_distance_DA
_geom_hbond_angle_DHA
_geom_hbond_site_symmetry_A
N1 H1A I2 0.86 2.87 3.629(6) 148.3 1_556
N2 H2 I2 0.86 3.20 3.994(6) 155.6 2_656
N3 H3 I1 0.86 2.86 3.606(6) 145.4 .
N4 H4A I1 0.86 3.00 3.725(5) 142.8 1_455
